data_7158926
loop_
_publ_author_name
'Chaudhry, Mohammad T.'
'Patrick, Brian O.'
'Akine, Shigehisa'
'MacLachlan, Mark J.'

_publ_section_title
;
 Noncooperative guest binding by metal-free [2 + 2] Schiff-base
 macrocycles
;
_journal_name_full 'Organic &amp; Biomolecular Chemistry'
_journal_paper_doi 10.1039/D2OB01511K
_journal_year 2022
_chemical_formula_moiety 'C48 H44 N4 O10, 2(C2 H3 N)'
_chemical_formula_sum 'C52 H50 N6 O10'
_chemical_formula_weight 918.98
_chemical_name_systematic macrocycle
_space_group_crystal_system orthorhombic
_space_group_IT_number 60
_space_group_name_Hall '-P 2n 2ab'
_space_group_name_H-M_alt 'P b c n'
_atom_sites_solution_hydrogens geom
_atom_sites_solution_primary dual
_audit_creation_date 2021-12-08
_audit_creation_method
;
Olex2 1.3
(compiled 2020.11.12 svn.r5f609507 for OlexSys, GUI svn.r6272)
;
_audit_update_record
;
2022-04-18 deposited with the CCDC.	2022-10-04 downloaded from the CCDC.
;
_cell_angle_alpha 90
_cell_angle_beta 90
_cell_angle_gamma 90
_cell_formula_units_Z 8
_cell_length_a 17.0998(7)
_cell_length_b 18.8164(7)
_cell_length_c 29.2275(11)
_cell_measurement_reflns_used 9849
_cell_measurement_temperature 90
_cell_measurement_theta_max 55.873
_cell_measurement_theta_min 3.024
_cell_volume 9404.1(6)
_computing_cell_refinement 'SAINT V8.40B (?, 2016)'
_computing_data_reduction 'SAINT V8.40B (?, 2016)'
_computing_molecular_graphics 'Olex2 1.3 (Dolomanov et al., 2009)'
_computing_publication_material 'Olex2 1.3 (Dolomanov et al., 2009)'
_computing_structure_refinement 'SHELXL 2017/1 (Sheldrick, 2015)'
_computing_structure_solution 'SHELXT 2014/5 (Sheldrick, 2014)'
_diffrn_ambient_temperature 90
_diffrn_measured_fraction_theta_full 0.994
_diffrn_measured_fraction_theta_max 0.994
_diffrn_measurement_device_type 'Bruker APEX-II CCD'
_diffrn_measurement_method '\f and \w scans'
_diffrn_radiation_type CuK\a
_diffrn_radiation_wavelength 1.54178
_diffrn_reflns_av_R_equivalents 0.0735
_diffrn_reflns_av_unetI/netI 0.0394
_diffrn_reflns_Laue_measured_fraction_full 0.994
_diffrn_reflns_Laue_measured_fraction_max 0.994
_diffrn_reflns_limit_h_max 18
_diffrn_reflns_limit_h_min -11
_diffrn_reflns_limit_k_max 20
_diffrn_reflns_limit_k_min -20
_diffrn_reflns_limit_l_max 31
_diffrn_reflns_limit_l_min -31
_diffrn_reflns_number 53777
_diffrn_reflns_point_group_measured_fraction_full 0.994
_diffrn_reflns_point_group_measured_fraction_max 0.994
_diffrn_reflns_theta_full 56.100
_diffrn_reflns_theta_max 56.100
_diffrn_reflns_theta_min 3.024
_diffrn_source_current 0.59
_diffrn_source_power 0.0264792
_diffrn_source_voltage 44.88
_diffrn_standards_number 0
_exptl_absorpt_coefficient_mu 0.747
_exptl_absorpt_correction_T_max 0.7510
_exptl_absorpt_correction_T_min 0.6127
_exptl_absorpt_correction_type multi-scan
_exptl_absorpt_process_details
;
SADABS-2016/2 (Bruker,2016/2) was used for absorption correction.
wR2(int) was 0.0965 before and 0.0689 after correction.
The Ratio of minimum to maximum transmission is 0.8158.
The \l/2 correction factor is Not present.
;
_exptl_crystal_colour red
_exptl_crystal_colour_primary red
_exptl_crystal_density_diffrn 1.298
_exptl_crystal_description plate
_exptl_crystal_F_000 3872
_exptl_crystal_preparation 'Reaction of bisaldehyde and diamine in MeCN.,Luminescent'
_exptl_crystal_recrystallization_method 'Grown from reaction mixture through slow evaporation.'
_exptl_crystal_size_max 0.34
_exptl_crystal_size_mid 0.25
_exptl_crystal_size_min 0.03
_refine_diff_density_max 0.479
_refine_diff_density_min -0.335
_refine_diff_density_rms 0.058
_refine_ls_extinction_method none
_refine_ls_goodness_of_fit_ref 1.063
_refine_ls_hydrogen_treatment constr
_refine_ls_matrix_type full
_refine_ls_number_parameters 646
_refine_ls_number_reflns 6127
_refine_ls_number_restraints 990
_refine_ls_restrained_S_all 0.984
_refine_ls_R_factor_all 0.0752
_refine_ls_R_factor_gt 0.0532
_refine_ls_shift/su_max 0.000
_refine_ls_shift/su_mean 0.000
_refine_ls_structure_factor_coef Fsqd
_refine_ls_weighting_details 'w=1/[\s^2^(Fo^2^)+(0.0772P)^2^+9.6494P] where P=(Fo^2^+2Fc^2^)/3'
_refine_ls_weighting_scheme calc
_refine_ls_wR_factor_gt 0.1332
_refine_ls_wR_factor_ref 0.1533
_reflns_Friedel_coverage 0.000
_reflns_number_gt 4655
_reflns_number_total 6127
_reflns_threshold_expression 'I > 2\s(I)'
_cod_data_source_file d2ob01511k2.cif
_cod_data_source_block mm523
_cod_database_code 7158926
_shelx_shelxl_version_number 2017/1
_shelx_space_group_comment
;
The symmetry employed for this shelxl refinement is uniquely defined
by the following loop, which should always be used as a source of
symmetry information in preference to the above space-group names.
They are only intended as comments.
;
_shelx_estimated_absorpt_t_max 0.978
_shelx_estimated_absorpt_t_min 0.785
_olex2_refinement_description
;
1. Others
 Fixed Uiso: H3(0.05) H4(0.043) H7(0.043) H8(0.048) H1A(0.126) H1B(0.126)
 H1C(0.126) H2A(0.067) H2B(0.067) H3A(0.112) H3B(0.112) H3C(0.112) H4A(0.056)
 H4B(0.056) H7A(0.033) H10(0.039) H11(0.031) H13(0.035) H14(0.036) H15(0.034)
 H19(0.035) H20(0.04) H21(0.037) H24(0.031) H26(0.031) H29(0.031) H31A(0.036)
 H31B(0.036) H32A(0.053) H32B(0.053) H32C(0.053) H33A(0.041) H33B(0.041)
 H34A(0.061) H34B(0.061) H34C(0.061) H35(0.034) H37(0.035) H38(0.036)
 H39(0.035) H43(0.033) H44(0.036) H45(0.035) H48(0.035) H49A(0.059) H49B(0.059)
 H49C(0.059) H51A(0.208) H51B(0.208) H51C(0.208) H53A(0.208) H53B(0.208)
 H53C(0.208)
 Fixed X: H3(0.324689) H4(0.378664) H7(0.337102) H8(0.319133) H1A(0.366113)
 H1B(0.347404) H1C(0.403197) H2A(0.484112) H2B(0.493221) H3A(0.410091)
 H3B(0.468615) H3C(0.376611) H4A(0.355253) H4B(0.447559) H7A(0.402902)
 H10(0.430221) H11(0.378545) H13(0.341099) H14(0.305609) H15(0.303476)
 H19(0.476151) H20(0.587018) H21(0.573352) H24(0.493987) H26(0.410327)
 H29(0.349688) H31A(0.472335) H31B(0.381) H32A(0.450721) H32B(0.393797)
 H32C(0.485159) H33A(0.366677) H33B(0.339977) H34A(0.498336) H34B(0.459384)
 H34C(0.47127) H35(0.335493) H37(0.301493) H38(0.267434) H39(0.264847)
 H43(0.423246) H44(0.534998) H45(0.545912) H48(0.492194) H49A(0.289779)
 H49B(0.274669) H49C(0.265086) H51A(0.694624) H51B(0.764935) H51C(0.782876)
 H53A(0.760557) H53B(0.691418) H53C(0.780431)
 Fixed Y: H3(0.39557) H4(0.477362) H7(0.134299) H8(0.222704) H1A(0.53522)
 H1B(0.604118) H1C(0.543177) H2A(0.631927) H2B(0.569414) H3A(0.91125)
 H3B(0.875885) H3C(0.877081) H4A(0.797736) H4B(0.796962) H7A(0.693409)
 H10(0.522037) H11(0.653904) H13(0.674318) H14(0.633861) H15(0.510839)
 H19(0.449116) H20(0.379583) H21(0.257314) H24(0.151157) H26(0.079415) H29(-
 0.086006) H31A(0.022921) H31B(0.02707) H32A(-0.019853) H32B(-0.079775) H32C(-
 0.081574) H33A(-0.246209) H33B(-0.189125) H34A(-0.213978) H34B(-0.241014)
 H34C(-0.157752) H35(-0.04266) H37(-0.057155) H38(-0.011429) H39(0.112221)
 H43(0.145189) H44(0.194573) H45(0.317261) H48(0.434776) H49A(0.280479)
 H49B(0.363853) H49C(0.311343) H51A(0.251874) H51B(0.26861) H51C(0.252386)
 H53A(0.192404) H53B(0.21986) H53C(0.226832)
 Fixed Z: H3(0.770313) H4(0.690096) H7(0.652193) H8(0.567079) H1A(0.933053)
 H1B(0.963233) H1C(0.983064) H2A(0.959914) H2B(0.923205) H3A(0.803234)
 H3B(0.839391) H3C(0.849392) H4A(0.787736) H4B(0.777178) H7A(0.753358)
 H10(0.867706) H11(0.689835) H13(0.61126) H14(0.539746) H15(0.525009)
 H19(0.573695) H20(0.559527) H21(0.549537) H24(0.541842) H26(0.47991)
 H29(0.593385) H31A(0.420934) H31B(0.40807) H32A(0.345563) H32B(0.36558)
 H32C(0.377394) H33A(0.533992) H33B(0.571506) H34A(0.546068) H34B(0.592713)
 H34C(0.583976) H35(0.656484) H37(0.737341) H38(0.808318) H39(0.818844)
 H43(0.79164) H44(0.824032) H45(0.831269) H48(0.824594) H49A(0.683928)
 H49B(0.6777) H49C(0.634995) H51A(0.616193) H51B(0.650686) H51C(0.597971)
 H53A(0.567111) H53B(0.599506) H53C(0.61581)
;
_olex2_exptl_crystal_mounting_method 'Mounted onto a mylar loop using parafin oil.'
_olex2_submission_original_sample_id OC2-MeCN
_olex2_submission_special_instructions 'No special instructions were received'

loop_
_space_group_symop_operation_xyz
'x, y, z'
'-x+1/2, -y+1/2, z+1/2'
'-x, y, -z+1/2'
'x+1/2, -y+1/2, -z'
'-x, -y, -z'
'x-1/2, y-1/2, -z-1/2'
'x, -y, z-1/2'
'-x-1/2, y-1/2, z'

loop_
_atom_site_label
_atom_site_type_symbol
_atom_site_fract_x
_atom_site_fract_y
_atom_site_fract_z
_atom_site_U_iso_or_equiv
_atom_site_adp_type
_atom_site_occupancy
_atom_site_site_symmetry_order
_atom_site_calc_flag
_atom_site_refinement_flags_posn
_atom_site_refinement_flags_adp
_atom_site_refinement_flags_occupancy
_atom_site_disorder_assembly
_atom_site_disorder_group
O1 O 0.43613(15) 0.65451(11) 0.89910(7) 0.0401(6) Uani 1 1 d . U . . .
O2 O 0.41881(14) 0.74838(10) 0.83604(7) 0.0368(6) Uani 1 1 d . U . . .
O3 O 0.31219(13) 0.35249(10) 0.76851(7) 0.0334(5) Uani 1 1 d . U . . .
H3 H 0.324689 0.395570 0.770313 0.050 Uiso 1 1 calc R U . . .
O4 O 0.37092(13) 0.45588(10) 0.66531(7) 0.0287(5) Uani 1 1 d . U . . .
H4 H 0.378664 0.477362 0.690096 0.043 Uiso 1 1 calc R U . . .
O5 O 0.29741(12) 0.21162(10) 0.76086(7) 0.0275(5) Uani 1 1 d . U . . .
O6 O 0.32920(12) 0.40707(9) 0.57919(7) 0.0268(5) Uani 1 1 d . U . . .
O7 O 0.32640(13) 0.15734(10) 0.67600(7) 0.0287(5) Uani 1 1 d . U . . .
H7 H 0.337102 0.134299 0.652193 0.043 Uiso 1 1 calc R U . . .
O8 O 0.31622(12) 0.26724(10) 0.56815(7) 0.0319(5) Uani 1 1 d . U . . .
H8 H 0.319133 0.222704 0.567079 0.048 Uiso 1 1 calc R U . . .
O9 O 0.37628(13) -0.14531(10) 0.51270(7) 0.0308(5) Uani 1 1 d . U . . .
O10 O 0.40772(12) -0.05372(10) 0.45003(6) 0.0284(5) Uani 1 1 d . U . . .
N1 N 0.40302(15) 0.46227(12) 0.78865(8) 0.0280(6) Uani 1 1 d . U . . .
N2 N 0.38995(15) 0.56227(12) 0.72017(8) 0.0253(6) Uani 1 1 d . U . . .
N3 N 0.34714(14) 0.04747(12) 0.62524(8) 0.0254(6) Uani 1 1 d . U . . .
N4 N 0.38451(15) 0.14345(12) 0.55745(8) 0.0262(6) Uani 1 1 d . U . . .
C1 C 0.3874(3) 0.5689(3) 0.95540(15) 0.0842(16) Uani 1 1 d . U . . .
H1A H 0.366113 0.535220 0.933053 0.126 Uiso 1 1 calc R U . . .
H1B H 0.347404 0.604118 0.963233 0.126 Uiso 1 1 calc R U . . .
H1C H 0.403197 0.543177 0.983064 0.126 Uiso 1 1 calc R U . . .
C2 C 0.4567(3) 0.6055(2) 0.93541(12) 0.0559(11) Uani 1 1 d . U . . .
H2A H 0.484112 0.631927 0.959914 0.067 Uiso 1 1 calc R U . . .
H2B H 0.493221 0.569414 0.923205 0.067 Uiso 1 1 calc R U . . .
C3 C 0.4166(3) 0.87277(19) 0.82551(15) 0.0749(16) Uani 1 1 d . U . . .
H3A H 0.410091 0.911250 0.803234 0.112 Uiso 1 1 calc R U . . .
H3B H 0.468615 0.875885 0.839391 0.112 Uiso 1 1 calc R U . . .
H3C H 0.376611 0.877081 0.849392 0.112 Uiso 1 1 calc R U . . .
C4 C 0.4079(2) 0.80195(16) 0.80162(12) 0.0463(10) Uani 1 1 d . U . . .
H4A H 0.355253 0.797736 0.787736 0.056 Uiso 1 1 calc R U . . .
H4B H 0.447559 0.796962 0.777178 0.056 Uiso 1 1 calc R U . . .
C5 C 0.42632(19) 0.62795(16) 0.85621(10) 0.0309(8) Uani 1 1 d . U . . .
C6 C 0.41748(19) 0.67942(15) 0.82161(10) 0.0290(7) Uani 1 1 d . U . . .
C7 C 0.40747(18) 0.65851(15) 0.77669(10) 0.0271(7) Uani 1 1 d . U . . .
H7A H 0.402902 0.693409 0.753358 0.033 Uiso 1 1 calc R U . . .
C8 C 0.40400(18) 0.58645(15) 0.76526(10) 0.0251(7) Uani 1 1 d . U . . .
C9 C 0.41271(18) 0.53545(15) 0.79927(10) 0.0276(7) Uani 1 1 d . U . . .
C10 C 0.4240(2) 0.55697(16) 0.84452(10) 0.0322(8) Uani 1 1 d . U . . .
H10 H 0.430221 0.522037 0.867706 0.039 Uiso 1 1 calc R U . . .
C11 C 0.37641(18) 0.60391(15) 0.68545(10) 0.0261(7) Uani 1 1 d . U . . .
H11 H 0.378545 0.653904 0.689835 0.031 Uiso 1 1 calc R U . . .
C12 C 0.35849(18) 0.57693(15) 0.64112(10) 0.0249(7) Uani 1 1 d . U . . .
C13 C 0.33949(19) 0.62464(15) 0.60552(10) 0.0292(7) Uani 1 1 d . U . . .
H13 H 0.341099 0.674318 0.611260 0.035 Uiso 1 1 calc R U . . .
C14 C 0.31892(19) 0.60105(15) 0.56319(10) 0.0303(7) Uani 1 1 d . U . . .
H14 H 0.305609 0.633861 0.539746 0.036 Uiso 1 1 calc R U . . .
C15 C 0.31760(18) 0.52760(15) 0.55453(10) 0.0284(7) Uani 1 1 d . U . . .
H15 H 0.303476 0.510839 0.525009 0.034 Uiso 1 1 calc R U . . .
C16 C 0.33643(18) 0.47991(14) 0.58815(10) 0.0243(7) Uani 1 1 d . U . . .
C17 C 0.35611(17) 0.50215(15) 0.63294(10) 0.0232(7) Uani 1 1 d . U . . .
C18 C 0.39768(18) 0.36918(15) 0.57223(9) 0.0241(7) Uani 1 1 d . U . . .
C19 C 0.47065(19) 0.39927(15) 0.56965(10) 0.0289(7) Uani 1 1 d . U . . .
H19 H 0.476151 0.449116 0.573695 0.035 Uiso 1 1 calc R U . . .
C20 C 0.53682(19) 0.35811(16) 0.56121(11) 0.0331(8) Uani 1 1 d . U . . .
H20 H 0.587018 0.379583 0.559527 0.040 Uiso 1 1 calc R U . . .
C21 C 0.52850(19) 0.28571(16) 0.55533(11) 0.0310(7) Uani 1 1 d . U . . .
H21 H 0.573352 0.257314 0.549537 0.037 Uiso 1 1 calc R U . . .
C22 C 0.45521(18) 0.25384(14) 0.55780(10) 0.0244(7) Uani 1 1 d . U . . .
C23 C 0.38872(17) 0.29522(15) 0.56607(9) 0.0229(7) Uani 1 1 d . U . . .
C24 C 0.44898(19) 0.17700(15) 0.55113(10) 0.0260(7) Uani 1 1 d . U . . .
H24 H 0.493987 0.151157 0.541842 0.031 Uiso 1 1 calc R U . . .
C25 C 0.38307(18) 0.06899(14) 0.54742(10) 0.0246(7) Uani 1 1 d . U . . .
C26 C 0.39795(18) 0.04583(15) 0.50307(10) 0.0257(7) Uani 1 1 d . U . . .
H26 H 0.410327 0.079415 0.479910 0.031 Uiso 1 1 calc R U . . .
C27 C 0.39486(17) -0.02591(15) 0.49243(10) 0.0247(7) Uani 1 1 d . U . . .
C28 C 0.37713(18) -0.07573(14) 0.52671(10) 0.0242(7) Uani 1 1 d . U . . .
C29 C 0.36181(18) -0.05232(14) 0.57023(10) 0.0257(7) Uani 1 1 d . U . . .
H29 H 0.349688 -0.086006 0.593385 0.031 Uiso 1 1 calc R U . . .
C30 C 0.36361(17) 0.02000(15) 0.58136(10) 0.0247(7) Uani 1 1 d . U . . .
C31 C 0.4254(2) -0.00563(15) 0.41346(10) 0.0299(7) Uani 1 1 d . U . . .
H31A H 0.472335 0.022921 0.420934 0.036 Uiso 1 1 calc R U . . .
H31B H 0.381000 0.027070 0.408070 0.036 Uiso 1 1 calc R U . . .
C32 C 0.4400(2) -0.05062(16) 0.37189(10) 0.0354(8) Uani 1 1 d . U . . .
H32A H 0.450721 -0.019853 0.345563 0.053 Uiso 1 1 calc R U . . .
H32B H 0.393797 -0.079775 0.365580 0.053 Uiso 1 1 calc R U . . .
H32C H 0.485159 -0.081574 0.377394 0.053 Uiso 1 1 calc R U . . .
C33 C 0.3796(2) -0.19956(15) 0.54772(11) 0.0339(8) Uani 1 1 d . U . . .
H33A H 0.366677 -0.246209 0.533992 0.041 Uiso 1 1 calc R U . . .
H33B H 0.339977 -0.189125 0.571506 0.041 Uiso 1 1 calc R U . . .
C34 C 0.4591(2) -0.20341(17) 0.56951(12) 0.0410(9) Uani 1 1 d . U . . .
H34A H 0.498336 -0.213978 0.546068 0.061 Uiso 1 1 calc R U . . .
H34B H 0.459384 -0.241014 0.592713 0.061 Uiso 1 1 calc R U . . .
H34C H 0.471270 -0.157752 0.583976 0.061 Uiso 1 1 calc R U . . .
C35 C 0.33343(18) 0.00750(16) 0.65996(10) 0.0283(7) Uani 1 1 d . U . . .
H35 H 0.335493 -0.042660 0.656484 0.034 Uiso 1 1 calc R U . . .
C36 C 0.31494(18) 0.03735(15) 0.70414(10) 0.0250(7) Uani 1 1 d . U . . .
C37 C 0.29893(18) -0.00712(15) 0.74140(10) 0.0292(7) Uani 1 1 d . U . . .
H37 H 0.301493 -0.057155 0.737341 0.035 Uiso 1 1 calc R U . . .
C38 C 0.27960(18) 0.01962(16) 0.78369(10) 0.0296(7) Uani 1 1 d . U . . .
H38 H 0.267434 -0.011429 0.808318 0.036 Uiso 1 1 calc R U . . .
C39 C 0.27818(18) 0.09304(16) 0.78981(10) 0.0289(7) Uani 1 1 d . U . . .
H39 H 0.264847 0.112221 0.818844 0.035 Uiso 1 1 calc R U . . .
C40 C 0.29595(17) 0.13816(14) 0.75405(10) 0.0240(7) Uani 1 1 d . U . . .
C41 C 0.31228(17) 0.11174(15) 0.71071(10) 0.0232(7) Uani 1 1 d . U . . .
C42 C 0.36661(18) 0.23766(15) 0.77991(10) 0.0249(7) Uani 1 1 d . U . . .
C43 C 0.42724(18) 0.19533(16) 0.79465(10) 0.0276(7) Uani 1 1 d . U . . .
H43 H 0.423246 0.145189 0.791640 0.033 Uiso 1 1 calc R U . . .
C44 C 0.49387(19) 0.22454(16) 0.81377(10) 0.0303(7) Uani 1 1 d . U . . .
H44 H 0.534998 0.194573 0.824032 0.036 Uiso 1 1 calc R U . . .
C45 C 0.50042(19) 0.29710(15) 0.81787(10) 0.0295(7) Uani 1 1 d . U . . .
H45 H 0.545912 0.317261 0.831269 0.035 Uiso 1 1 calc R U . . .
C46 C 0.44045(18) 0.34110(15) 0.80241(10) 0.0276(7) Uani 1 1 d . U . . .
C47 C 0.37254(18) 0.31163(15) 0.78319(9) 0.0246(7) Uani 1 1 d . U . . .
C48 C 0.44957(19) 0.41731(15) 0.80704(10) 0.0290(7) Uani 1 1 d . U . . .
H48 H 0.492194 0.434776 0.824594 0.035 Uiso 1 1 calc R U . . .
N5 N 0.1127(2) 0.2982(2) 0.68774(12) 0.0663(10) Uani 1 1 d . U . . .
C49 C 0.2581(2) 0.31627(17) 0.66812(11) 0.0394(8) Uani 1 1 d . U . . .
H49A H 0.289779 0.280479 0.683928 0.059 Uiso 1 1 calc R U . . .
H49B H 0.274669 0.363853 0.677700 0.059 Uiso 1 1 calc R U . . .
H49C H 0.265086 0.311343 0.634995 0.059 Uiso 1 1 calc R U . . .
C50 C 0.1783(3) 0.30634(17) 0.67931(11) 0.0407(9) Uani 1 1 d . U . . .
N6 N 0.7327(7) 0.4099(7) 0.6035(5) 0.125(5) Uani 0.462(8) 1 d . U P A 2
N7 N 0.7472(5) 0.3568(6) 0.5562(4) 0.121(5) Uani 0.538(8) 1 d D U P A 1
C51 C 0.7460(10) 0.2745(10) 0.6193(7) 0.139(5) Uani 0.462(8) 1 d . U P A 2
H51A H 0.694624 0.251874 0.616193 0.208 Uiso 0.462(8) 1 calc R U P A 2
H51B H 0.764935 0.268610 0.650686 0.208 Uiso 0.462(8) 1 calc R U P A 2
H51C H 0.782876 0.252386 0.597971 0.208 Uiso 0.462(8) 1 calc R U P A 2
C52 C 0.7392(7) 0.3498(9) 0.6089(5) 0.101(5) Uani 0.462(8) 1 d . U P A 2
C53 C 0.7452(9) 0.2287(7) 0.5894(6) 0.139(5) Uani 0.538(8) 1 d D U P A 1
H53A H 0.760557 0.192404 0.567111 0.208 Uiso 0.538(8) 1 calc R U P A 1
H53B H 0.691418 0.219860 0.599506 0.208 Uiso 0.538(8) 1 calc R U P A 1
H53C H 0.780431 0.226832 0.615810 0.208 Uiso 0.538(8) 1 calc R U P A 1
C54 C 0.7499(7) 0.2993(6) 0.5681(5) 0.114(4) Uani 0.538(8) 1 d D U P A 1

loop_
_atom_site_aniso_label
_atom_site_aniso_U_11
_atom_site_aniso_U_22
_atom_site_aniso_U_33
_atom_site_aniso_U_23
_atom_site_aniso_U_13
_atom_site_aniso_U_12
O1 0.0668(17) 0.0337(12) 0.0198(11) -0.0043(9) -0.0043(11) -0.0099(11)
O2 0.0577(16) 0.0218(11) 0.0309(12) -0.0071(9) -0.0089(11) 0.0037(10)
O3 0.0375(14) 0.0201(10) 0.0425(13) -0.0020(10) -0.0121(10) 0.0015(9)
O4 0.0391(13) 0.0226(10) 0.0244(11) -0.0028(9) -0.0059(10) 0.0018(9)
O5 0.0329(13) 0.0198(10) 0.0300(11) -0.0040(8) -0.0057(9) -0.0007(9)
O6 0.0314(12) 0.0171(10) 0.0318(12) -0.0048(8) -0.0010(9) 0.0016(9)
O7 0.0397(13) 0.0211(10) 0.0252(11) -0.0020(9) 0.0015(10) -0.0022(9)
O8 0.0351(13) 0.0177(10) 0.0429(13) -0.0058(10) 0.0050(10) -0.0010(9)
O9 0.0490(14) 0.0152(10) 0.0282(11) -0.0011(8) 0.0027(10) 0.0000(9)
O10 0.0450(14) 0.0183(10) 0.0219(11) -0.0009(8) 0.0027(9) 0.0007(9)
N1 0.0400(16) 0.0214(13) 0.0227(14) 0.0011(10) -0.0034(12) -0.0043(12)
N2 0.0297(15) 0.0232(13) 0.0232(13) -0.0017(11) -0.0006(11) -0.0015(11)
N3 0.0300(15) 0.0210(13) 0.0252(13) -0.0009(11) 0.0036(11) -0.0003(11)
N4 0.0376(16) 0.0150(12) 0.0262(14) -0.0019(10) 0.0011(12) 0.0024(11)
C1 0.116(4) 0.090(4) 0.047(3) -0.012(2) 0.019(3) -0.049(3)
C2 0.094(3) 0.046(2) 0.0278(19) 0.0030(16) -0.009(2) -0.022(2)
C3 0.137(5) 0.0246(19) 0.063(3) -0.0111(18) -0.048(3) 0.016(2)
C4 0.075(3) 0.0222(17) 0.042(2) -0.0061(15) -0.0213(19) 0.0090(17)
C5 0.043(2) 0.0280(16) 0.0220(16) -0.0034(13) -0.0017(14) -0.0072(14)
C6 0.036(2) 0.0218(15) 0.0293(17) -0.0052(13) -0.0028(14) -0.0035(13)
C7 0.0327(19) 0.0232(15) 0.0254(16) 0.0026(13) 0.0001(14) -0.0001(13)
C8 0.0261(18) 0.0256(16) 0.0235(15) -0.0006(12) -0.0014(13) -0.0013(13)
C9 0.0335(19) 0.0215(15) 0.0279(16) -0.0007(13) -0.0007(14) -0.0048(13)
C10 0.046(2) 0.0255(16) 0.0254(17) 0.0032(13) -0.0030(15) -0.0070(14)
C11 0.0319(19) 0.0180(15) 0.0283(16) -0.0032(13) 0.0017(14) 0.0017(13)
C12 0.0307(18) 0.0194(14) 0.0246(16) -0.0034(12) 0.0004(13) 0.0011(13)
C13 0.041(2) 0.0191(15) 0.0278(16) -0.0008(13) 0.0005(14) 0.0023(14)
C14 0.044(2) 0.0223(15) 0.0246(16) 0.0034(13) -0.0016(14) 0.0031(14)
C15 0.0355(19) 0.0261(16) 0.0235(16) -0.0024(13) 0.0006(14) 0.0033(14)
C16 0.0282(18) 0.0177(14) 0.0271(16) -0.0046(12) 0.0020(13) 0.0024(12)
C17 0.0270(18) 0.0198(14) 0.0228(15) 0.0029(12) 0.0001(13) 0.0029(12)
C18 0.0288(17) 0.0226(15) 0.0209(15) -0.0020(12) 0.0009(13) 0.0054(13)
C19 0.0343(19) 0.0198(15) 0.0327(18) -0.0051(13) 0.0006(14) -0.0001(13)
C20 0.0292(19) 0.0269(17) 0.043(2) -0.0044(15) 0.0021(15) -0.0036(14)
C21 0.0313(19) 0.0242(16) 0.0376(18) -0.0030(14) 0.0017(15) 0.0056(13)
C22 0.0322(18) 0.0191(15) 0.0219(16) -0.0016(12) 0.0001(13) 0.0013(13)
C23 0.0279(17) 0.0218(15) 0.0189(15) -0.0007(12) -0.0011(13) -0.0015(13)
C24 0.0338(19) 0.0221(15) 0.0221(15) -0.0011(12) 0.0009(14) 0.0029(13)
C25 0.0284(18) 0.0180(15) 0.0274(16) -0.0023(12) 0.0011(13) 0.0003(12)
C26 0.0349(19) 0.0180(15) 0.0242(16) 0.0033(12) 0.0027(14) 0.0005(13)
C27 0.0285(18) 0.0231(15) 0.0226(16) -0.0015(12) 0.0010(13) 0.0023(13)
C28 0.0286(18) 0.0183(14) 0.0257(16) -0.0025(12) -0.0005(13) -0.0003(12)
C29 0.0336(19) 0.0182(15) 0.0254(16) 0.0053(12) 0.0030(14) -0.0011(13)
C30 0.0258(17) 0.0232(15) 0.0252(16) -0.0024(12) 0.0012(13) 0.0009(13)
C31 0.043(2) 0.0211(15) 0.0252(16) 0.0040(13) 0.0014(14) 0.0009(14)
C32 0.053(2) 0.0301(17) 0.0226(17) 0.0008(13) -0.0023(15) 0.0018(16)
C33 0.053(2) 0.0175(15) 0.0313(17) 0.0027(13) 0.0074(16) -0.0014(14)
C34 0.057(2) 0.0284(17) 0.0374(19) 0.0054(15) -0.0001(17) 0.0065(16)
C35 0.0340(19) 0.0203(15) 0.0306(17) -0.0033(13) 0.0027(14) -0.0022(13)
C36 0.0282(18) 0.0205(15) 0.0262(16) -0.0010(12) -0.0005(13) -0.0008(13)
C37 0.037(2) 0.0214(15) 0.0290(17) 0.0013(13) -0.0010(14) -0.0021(13)
C38 0.0352(19) 0.0265(16) 0.0271(17) 0.0055(13) -0.0001(14) -0.0038(14)
C39 0.0291(19) 0.0329(17) 0.0248(16) -0.0027(13) -0.0008(14) -0.0020(14)
C40 0.0260(18) 0.0172(14) 0.0288(16) -0.0027(12) -0.0030(13) 0.0004(12)
C41 0.0213(17) 0.0218(15) 0.0264(16) 0.0030(12) -0.0009(13) -0.0025(12)
C42 0.0310(18) 0.0257(15) 0.0179(15) -0.0024(12) 0.0005(13) -0.0021(13)
C43 0.0327(18) 0.0229(16) 0.0273(17) 0.0015(13) 0.0018(14) -0.0003(13)
C44 0.0295(18) 0.0286(16) 0.0327(18) 0.0027(14) -0.0040(14) 0.0048(14)
C45 0.0307(18) 0.0320(16) 0.0257(17) 0.0017(13) -0.0055(14) -0.0032(14)
C46 0.0343(19) 0.0258(16) 0.0228(16) 0.0014(13) -0.0023(14) -0.0027(13)
C47 0.0298(18) 0.0254(15) 0.0186(15) -0.0002(12) -0.0010(13) 0.0019(13)
C48 0.0355(19) 0.0273(16) 0.0243(17) 0.0029(13) -0.0046(14) -0.0071(14)
N5 0.068(3) 0.078(3) 0.053(2) -0.0002(18) 0.012(2) -0.010(2)
C49 0.056(2) 0.0332(18) 0.0287(18) -0.0005(15) 0.0008(17) 0.0031(16)
C50 0.066(3) 0.0283(18) 0.0278(19) -0.0023(14) -0.0005(19) 0.0004(18)
N6 0.087(8) 0.127(8) 0.161(13) 0.055(9) -0.041(8) -0.035(7)
N7 0.055(5) 0.190(10) 0.119(9) 0.087(9) 0.000(5) -0.014(6)
C51 0.093(6) 0.132(8) 0.191(13) 0.034(8) -0.043(9) 0.002(8)
C52 0.054(7) 0.123(8) 0.126(11) 0.043(9) -0.027(7) -0.024(7)
C53 0.093(6) 0.132(8) 0.191(13) 0.034(8) -0.043(9) 0.002(8)
C54 0.069(7) 0.165(10) 0.109(10) 0.050(8) -0.032(7) 0.000(7)

loop_
_atom_type_symbol
_atom_type_description
_atom_type_scat_dispersion_real
_atom_type_scat_dispersion_imag
_atom_type_scat_source
C C 0.0181 0.0091 'International Tables Vol C Tables 4.2.6.8 and 6.1.1.4'
H H 0.0000 0.0000 'International Tables Vol C Tables 4.2.6.8 and 6.1.1.4'
N N 0.0311 0.0180 'International Tables Vol C Tables 4.2.6.8 and 6.1.1.4'
O O 0.0492 0.0322 'International Tables Vol C Tables 4.2.6.8 and 6.1.1.4'

loop_
_geom_angle_atom_site_label_1
_geom_angle_atom_site_label_2
_geom_angle_atom_site_label_3
_geom_angle
_geom_angle_site_symmetry_1
_geom_angle_site_symmetry_3
_geom_angle_publ_flag
C5 O1 C2 118.1(2) . . ?
C6 O2 C4 116.7(2) . . ?
C47 O3 H3 109.5 . . ?
C17 O4 H4 109.5 . . ?
C42 O5 C40 114.8(2) . . ?
C18 O6 C16 117.1(2) . . ?
C41 O7 H7 109.5 . . ?
C23 O8 H8 109.5 . . ?
C28 O9 C33 117.5(2) . . ?
C27 O10 C31 118.0(2) . . ?
C48 N1 C9 118.4(3) . . ?
C11 N2 C8 124.2(2) . . ?
C35 N3 C30 122.7(2) . . ?
C24 N4 C25 117.8(3) . . ?
H1A C1 H1B 109.5 . . ?
H1A C1 H1C 109.5 . . ?
H1B C1 H1C 109.5 . . ?
C2 C1 H1A 109.5 . . ?
C2 C1 H1B 109.5 . . ?
C2 C1 H1C 109.5 . . ?
O1 C2 C1 112.9(4) . . ?
O1 C2 H2A 109.0 . . ?
O1 C2 H2B 109.0 . . ?
C1 C2 H2A 109.0 . . ?
C1 C2 H2B 109.0 . . ?
H2A C2 H2B 107.8 . . ?
H3A C3 H3B 109.5 . . ?
H3A C3 H3C 109.5 . . ?
H3B C3 H3C 109.5 . . ?
C4 C3 H3A 109.5 . . ?
C4 C3 H3B 109.5 . . ?
C4 C3 H3C 109.5 . . ?
O2 C4 C3 106.4(3) . . ?
O2 C4 H4A 110.4 . . ?
O2 C4 H4B 110.4 . . ?
C3 C4 H4A 110.4 . . ?
C3 C4 H4B 110.4 . . ?
H4A C4 H4B 108.6 . . ?
O1 C5 C6 115.0(3) . . ?
O1 C5 C10 126.0(3) . . ?
C10 C5 C6 119.0(3) . . ?
O2 C6 C5 115.5(3) . . ?
O2 C6 C7 124.5(3) . . ?
C7 C6 C5 120.0(3) . . ?
C6 C7 H7A 119.7 . . ?
C6 C7 C8 120.6(3) . . ?
C8 C7 H7A 119.7 . . ?
C7 C8 N2 122.8(3) . . ?
C9 C8 N2 117.5(2) . . ?
C9 C8 C7 119.6(3) . . ?
C8 C9 N1 120.0(3) . . ?
C8 C9 C10 119.5(3) . . ?
C10 C9 N1 120.3(3) . . ?
C5 C10 C9 121.3(3) . . ?
C5 C10 H10 119.4 . . ?
C9 C10 H10 119.4 . . ?
N2 C11 H11 118.9 . . ?
N2 C11 C12 122.1(3) . . ?
C12 C11 H11 118.9 . . ?
C11 C12 C17 120.6(3) . . ?
C13 C12 C11 119.5(3) . . ?
C13 C12 C17 119.8(3) . . ?
C12 C13 H13 119.3 . . ?
C14 C13 C12 121.5(3) . . ?
C14 C13 H13 119.3 . . ?
C13 C14 H14 120.4 . . ?
C13 C14 C15 119.3(3) . . ?
C15 C14 H14 120.4 . . ?
C14 C15 H15 119.6 . . ?
C16 C15 C14 120.8(3) . . ?
C16 C15 H15 119.6 . . ?
O6 C16 C17 118.9(2) . . ?
C15 C16 O6 119.1(3) . . ?
C15 C16 C17 121.7(3) . . ?
O4 C17 C12 121.9(3) . . ?
O4 C17 C16 121.2(2) . . ?
C16 C17 C12 116.9(3) . . ?
O6 C18 C23 115.7(3) . . ?
C19 C18 O6 124.3(2) . . ?
C19 C18 C23 119.9(3) . . ?
C18 C19 H19 119.4 . . ?
C18 C19 C20 121.3(3) . . ?
C20 C19 H19 119.4 . . ?
C19 C20 H20 120.4 . . ?
C21 C20 C19 119.1(3) . . ?
C21 C20 H20 120.4 . . ?
C20 C21 H21 119.6 . . ?
C20 C21 C22 120.8(3) . . ?
C22 C21 H21 119.6 . . ?
C21 C22 C23 120.1(3) . . ?
C21 C22 C24 119.0(3) . . ?
C23 C22 C24 120.9(3) . . ?
O8 C23 C18 118.6(3) . . ?
O8 C23 C22 122.5(2) . . ?
C22 C23 C18 118.9(3) . . ?
N4 C24 C22 122.0(3) . . ?
N4 C24 H24 119.0 . . ?
C22 C24 H24 119.0 . . ?
C26 C25 N4 119.6(3) . . ?
C26 C25 C30 120.0(3) . . ?
C30 C25 N4 120.4(3) . . ?
C25 C26 H26 119.8 . . ?
C27 C26 C25 120.5(3) . . ?
C27 C26 H26 119.8 . . ?
O10 C27 C26 124.9(3) . . ?
O10 C27 C28 115.3(2) . . ?
C26 C27 C28 119.9(3) . . ?
O9 C28 C27 115.2(2) . . ?
O9 C28 C29 125.5(3) . . ?
C29 C28 C27 119.2(3) . . ?
C28 C29 H29 119.2 . . ?
C28 C29 C30 121.6(3) . . ?
C30 C29 H29 119.2 . . ?
C25 C30 N3 116.9(2) . . ?
C25 C30 C29 118.9(3) . . ?
C29 C30 N3 124.3(3) . . ?
O10 C31 H31A 110.4 . . ?
O10 C31 H31B 110.4 . . ?
O10 C31 C32 106.4(2) . . ?
H31A C31 H31B 108.6 . . ?
C32 C31 H31A 110.4 . . ?
C32 C31 H31B 110.4 . . ?
C31 C32 H32A 109.5 . . ?
C31 C32 H32B 109.5 . . ?
C31 C32 H32C 109.5 . . ?
H32A C32 H32B 109.5 . . ?
H32A C32 H32C 109.5 . . ?
H32B C32 H32C 109.5 . . ?
O9 C33 H33A 109.3 . . ?
O9 C33 H33B 109.3 . . ?
O9 C33 C34 111.7(3) . . ?
H33A C33 H33B 107.9 . . ?
C34 C33 H33A 109.3 . . ?
C34 C33 H33B 109.3 . . ?
C33 C34 H34A 109.5 . . ?
C33 C34 H34B 109.5 . . ?
C33 C34 H34C 109.5 . . ?
H34A C34 H34B 109.5 . . ?
H34A C34 H34C 109.5 . . ?
H34B C34 H34C 109.5 . . ?
N3 C35 H35 119.4 . . ?
N3 C35 C36 121.3(3) . . ?
C36 C35 H35 119.4 . . ?
C37 C36 C35 120.4(3) . . ?
C37 C36 C41 118.7(3) . . ?
C41 C36 C35 120.9(3) . . ?
C36 C37 H37 119.1 . . ?
C38 C37 C36 121.8(3) . . ?
C38 C37 H37 119.1 . . ?
C37 C38 H38 120.6 . . ?
C37 C38 C39 118.8(3) . . ?
C39 C38 H38 120.6 . . ?
C38 C39 H39 119.7 . . ?
C40 C39 C38 120.6(3) . . ?
C40 C39 H39 119.7 . . ?
C39 C40 O5 120.3(3) . . ?
C39 C40 C41 121.0(3) . . ?
C41 C40 O5 118.7(2) . . ?
O7 C41 C36 121.4(3) . . ?
O7 C41 C40 119.6(2) . . ?
C40 C41 C36 119.0(3) . . ?
O5 C42 C47 116.0(3) . . ?
C43 C42 O5 124.0(3) . . ?
C43 C42 C47 120.0(3) . . ?
C42 C43 H43 119.4 . . ?
C42 C43 C44 121.1(3) . . ?
C44 C43 H43 119.4 . . ?
C43 C44 H44 120.1 . . ?
C45 C44 C43 119.8(3) . . ?
C45 C44 H44 120.1 . . ?
C44 C45 H45 119.9 . . ?
C44 C45 C46 120.1(3) . . ?
C46 C45 H45 119.9 . . ?
C45 C46 C47 120.2(3) . . ?
C45 C46 C48 118.6(3) . . ?
C47 C46 C48 121.1(3) . . ?
O3 C47 C42 119.1(3) . . ?
O3 C47 C46 122.1(3) . . ?
C42 C47 C46 118.7(3) . . ?
N1 C48 C46 123.2(3) . . ?
N1 C48 H48 118.4 . . ?
C46 C48 H48 118.4 . . ?
H49A C49 H49B 109.5 . . ?
H49A C49 H49C 109.5 . . ?
H49B C49 H49C 109.5 . . ?
C50 C49 H49A 109.5 . . ?
C50 C49 H49B 109.5 . . ?
C50 C49 H49C 109.5 . . ?
N5 C50 C49 178.9(4) . . ?
H51A C51 H51B 109.5 . . ?
H51A C51 H51C 109.5 . . ?
H51B C51 H51C 109.5 . . ?
C52 C51 H51A 109.5 . . ?
C52 C51 H51B 109.5 . . ?
C52 C51 H51C 109.5 . . ?
N6 C52 C51 176(2) . . ?
H53A C53 H53B 109.5 . . ?
H53A C53 H53C 109.5 . . ?
H53B C53 H53C 109.5 . . ?
C54 C53 H53A 109.5 . . ?
C54 C53 H53B 109.5 . . ?
C54 C53 H53C 109.5 . . ?
N7 C54 C53 170.8(17) . . ?

loop_
_geom_bond_atom_site_label_1
_geom_bond_atom_site_label_2
_geom_bond_distance
_geom_bond_site_symmetry_2
_geom_bond_publ_flag
O1 C2 1.449(4) . ?
O1 C5 1.360(4) . ?
O2 C4 1.436(4) . ?
O2 C6 1.364(3) . ?
O3 H3 0.8400 . ?
O3 C47 1.357(4) . ?
O4 H4 0.8400 . ?
O4 C17 1.311(3) . ?
O5 C40 1.397(3) . ?
O5 C42 1.397(4) . ?
O6 C16 1.401(3) . ?
O6 C18 1.386(3) . ?
O7 H7 0.8400 . ?
O7 C41 1.350(3) . ?
O8 H8 0.8400 . ?
O8 C23 1.348(4) . ?
O9 C28 1.372(3) . ?
O9 C33 1.447(4) . ?
O10 C27 1.363(3) . ?
O10 C31 1.433(3) . ?
N1 C9 1.421(4) . ?
N1 C48 1.280(4) . ?
N2 C8 1.415(4) . ?
N2 C11 1.303(4) . ?
N3 C30 1.411(4) . ?
N3 C35 1.285(4) . ?
N4 C24 1.284(4) . ?
N4 C25 1.432(4) . ?
C1 H1A 0.9800 . ?
C1 H1B 0.9800 . ?
C1 H1C 0.9800 . ?
C1 C2 1.489(6) . ?
C2 H2A 0.9900 . ?
C2 H2B 0.9900 . ?
C3 H3A 0.9800 . ?
C3 H3B 0.9800 . ?
C3 H3C 0.9800 . ?
C3 C4 1.512(5) . ?
C4 H4A 0.9900 . ?
C4 H4B 0.9900 . ?
C5 C6 1.409(4) . ?
C5 C10 1.379(4) . ?
C6 C7 1.381(4) . ?
C7 H7A 0.9500 . ?
C7 C8 1.398(4) . ?
C8 C9 1.390(4) . ?
C9 C10 1.397(4) . ?
C10 H10 0.9500 . ?
C11 H11 0.9500 . ?
C11 C12 1.425(4) . ?
C12 C13 1.412(4) . ?
C12 C17 1.428(4) . ?
C13 H13 0.9500 . ?
C13 C14 1.361(4) . ?
C14 H14 0.9500 . ?
C14 C15 1.405(4) . ?
C15 H15 0.9500 . ?
C15 C16 1.369(4) . ?
C16 C17 1.415(4) . ?
C18 C19 1.372(4) . ?
C18 C23 1.412(4) . ?
C19 H19 0.9500 . ?
C19 C20 1.393(4) . ?
C20 H20 0.9500 . ?
C20 C21 1.380(4) . ?
C21 H21 0.9500 . ?
C21 C22 1.391(4) . ?
C22 C23 1.399(4) . ?
C22 C24 1.463(4) . ?
C24 H24 0.9500 . ?
C25 C26 1.391(4) . ?
C25 C30 1.394(4) . ?
C26 H26 0.9500 . ?
C26 C27 1.386(4) . ?
C27 C28 1.405(4) . ?
C28 C29 1.372(4) . ?
C29 H29 0.9500 . ?
C29 C30 1.399(4) . ?
C31 H31A 0.9900 . ?
C31 H31B 0.9900 . ?
C31 C32 1.502(4) . ?
C32 H32A 0.9800 . ?
C32 H32B 0.9800 . ?
C32 H32C 0.9800 . ?
C33 H33A 0.9900 . ?
C33 H33B 0.9900 . ?
C33 C34 1.503(5) . ?
C34 H34A 0.9800 . ?
C34 H34B 0.9800 . ?
C34 H34C 0.9800 . ?
C35 H35 0.9500 . ?
C35 C36 1.443(4) . ?
C36 C37 1.400(4) . ?
C36 C41 1.414(4) . ?
C37 H37 0.9500 . ?
C37 C38 1.375(4) . ?
C38 H38 0.9500 . ?
C38 C39 1.393(4) . ?
C39 H39 0.9500 . ?
C39 C40 1.380(4) . ?
C40 C41 1.389(4) . ?
C42 C43 1.377(4) . ?
C42 C47 1.399(4) . ?
C43 H43 0.9500 . ?
C43 C44 1.383(4) . ?
C44 H44 0.9500 . ?
C44 C45 1.375(4) . ?
C45 H45 0.9500 . ?
C45 C46 1.393(4) . ?
C46 C47 1.404(4) . ?
C46 C48 1.449(4) . ?
C48 H48 0.9500 . ?
N5 C50 1.159(5) . ?
C49 H49A 0.9800 . ?
C49 H49B 0.9800 . ?
C49 H49C 0.9800 . ?
C49 C50 1.416(6) . ?
N6 C52 1.147(16) . ?
N7 C54 1.137(8) . ?
C51 H51A 0.9800 . ?
C51 H51B 0.9800 . ?
C51 H51C 0.9800 . ?
C51 C52 1.45(2) . ?
C53 H53A 0.9800 . ?
C53 H53B 0.9800 . ?
C53 H53C 0.9800 . ?
C53 C54 1.470(9) . ?

loop_
_geom_torsion_atom_site_label_1
_geom_torsion_atom_site_label_2
_geom_torsion_atom_site_label_3
_geom_torsion_atom_site_label_4
_geom_torsion
_geom_torsion_site_symmetry_1
_geom_torsion_site_symmetry_2
_geom_torsion_site_symmetry_3
_geom_torsion_site_symmetry_4
_geom_torsion_publ_flag
O1 C5 C6 O2 -1.0(4) . . . . ?
O1 C5 C6 C7 179.7(3) . . . . ?
O1 C5 C10 C9 179.3(3) . . . . ?
O2 C6 C7 C8 -177.6(3) . . . . ?
O5 C40 C41 O7 -2.3(4) . . . . ?
O5 C40 C41 C36 176.7(3) . . . . ?
O5 C42 C43 C44 -179.2(3) . . . . ?
O5 C42 C47 O3 0.6(4) . . . . ?
O5 C42 C47 C46 179.5(2) . . . . ?
O6 C16 C17 O4 3.0(4) . . . . ?
O6 C16 C17 C12 -176.6(3) . . . . ?
O6 C18 C19 C20 -178.1(3) . . . . ?
O6 C18 C23 O8 -1.1(4) . . . . ?
O6 C18 C23 C22 178.5(2) . . . . ?
O9 C28 C29 C30 -179.6(3) . . . . ?
O10 C27 C28 O9 0.8(4) . . . . ?
O10 C27 C28 C29 -178.7(3) . . . . ?
N1 C9 C10 C5 -173.9(3) . . . . ?
N2 C8 C9 N1 -3.6(4) . . . . ?
N2 C8 C9 C10 -177.8(3) . . . . ?
N2 C11 C12 C13 176.0(3) . . . . ?
N2 C11 C12 C17 -1.1(5) . . . . ?
N3 C35 C36 C37 179.0(3) . . . . ?
N3 C35 C36 C41 -0.8(5) . . . . ?
N4 C25 C26 C27 -178.3(3) . . . . ?
N4 C25 C30 N3 -1.0(4) . . . . ?
N4 C25 C30 C29 179.2(3) . . . . ?
C2 O1 C5 C6 -171.4(3) . . . . ?
C2 O1 C5 C10 9.0(5) . . . . ?
C4 O2 C6 C5 -178.4(3) . . . . ?
C4 O2 C6 C7 0.9(5) . . . . ?
C5 O1 C2 C1 -83.6(4) . . . . ?
C5 C6 C7 C8 1.6(5) . . . . ?
C6 O2 C4 C3 -176.7(3) . . . . ?
C6 C5 C10 C9 -0.3(5) . . . . ?
C6 C7 C8 N2 176.8(3) . . . . ?
C6 C7 C8 C9 -1.7(5) . . . . ?
C7 C8 C9 N1 174.9(3) . . . . ?
C7 C8 C9 C10 0.7(5) . . . . ?
C8 N2 C11 C12 -176.6(3) . . . . ?
C8 C9 C10 C5 0.3(5) . . . . ?
C9 N1 C48 C46 173.6(3) . . . . ?
C10 C5 C6 O2 178.7(3) . . . . ?
C10 C5 C6 C7 -0.6(5) . . . . ?
C11 N2 C8 C7 -2.4(5) . . . . ?
C11 N2 C8 C9 176.1(3) . . . . ?
C11 C12 C13 C14 -177.3(3) . . . . ?
C11 C12 C17 O4 -0.7(5) . . . . ?
C11 C12 C17 C16 178.9(3) . . . . ?
C12 C13 C14 C15 -0.9(5) . . . . ?
C13 C12 C17 O4 -177.9(3) . . . . ?
C13 C12 C17 C16 1.7(4) . . . . ?
C13 C14 C15 C16 0.2(5) . . . . ?
C14 C15 C16 O6 175.6(3) . . . . ?
C14 C15 C16 C17 1.5(5) . . . . ?
C15 C16 C17 O4 177.2(3) . . . . ?
C15 C16 C17 C12 -2.4(4) . . . . ?
C16 O6 C18 C19 -5.9(4) . . . . ?
C16 O6 C18 C23 176.3(2) . . . . ?
C17 C12 C13 C14 -0.1(5) . . . . ?
C18 O6 C16 C15 105.6(3) . . . . ?
C18 O6 C16 C17 -80.1(3) . . . . ?
C18 C19 C20 C21 0.0(5) . . . . ?
C19 C18 C23 O8 -179.1(3) . . . . ?
C19 C18 C23 C22 0.6(4) . . . . ?
C19 C20 C21 C22 -0.1(5) . . . . ?
C20 C21 C22 C23 0.3(5) . . . . ?
C20 C21 C22 C24 179.7(3) . . . . ?
C21 C22 C23 O8 179.0(3) . . . . ?
C21 C22 C23 C18 -0.6(4) . . . . ?
C21 C22 C24 N4 172.9(3) . . . . ?
C23 C18 C19 C20 -0.3(4) . . . . ?
C23 C22 C24 N4 -7.7(4) . . . . ?
C24 N4 C25 C26 -61.4(4) . . . . ?
C24 N4 C25 C30 121.3(3) . . . . ?
C24 C22 C23 O8 -0.3(4) . . . . ?
C24 C22 C23 C18 -179.9(3) . . . . ?
C25 N4 C24 C22 176.3(3) . . . . ?
C25 C26 C27 O10 179.3(3) . . . . ?
C25 C26 C27 C28 -0.5(5) . . . . ?
C26 C25 C30 N3 -178.3(3) . . . . ?
C26 C25 C30 C29 1.9(4) . . . . ?
C26 C27 C28 O9 -179.4(3) . . . . ?
C26 C27 C28 C29 1.1(4) . . . . ?
C27 O10 C31 C32 177.6(3) . . . . ?
C27 C28 C29 C30 -0.2(5) . . . . ?
C28 O9 C33 C34 -71.6(3) . . . . ?
C28 C29 C30 N3 178.9(3) . . . . ?
C28 C29 C30 C25 -1.3(5) . . . . ?
C30 N3 C35 C36 -178.5(3) . . . . ?
C30 C25 C26 C27 -1.1(5) . . . . ?
C31 O10 C27 C26 -0.3(4) . . . . ?
C31 O10 C27 C28 179.5(3) . . . . ?
C33 O9 C28 C27 163.7(3) . . . . ?
C33 O9 C28 C29 -16.8(4) . . . . ?
C35 N3 C30 C25 -175.4(3) . . . . ?
C35 N3 C30 C29 4.3(5) . . . . ?
C35 C36 C37 C38 -178.7(3) . . . . ?
C35 C36 C41 O7 0.4(4) . . . . ?
C35 C36 C41 C40 -178.6(3) . . . . ?
C36 C37 C38 C39 -1.9(5) . . . . ?
C37 C36 C41 O7 -179.3(3) . . . . ?
C37 C36 C41 C40 1.7(4) . . . . ?
C37 C38 C39 C40 -0.1(5) . . . . ?
C38 C39 C40 O5 -177.5(3) . . . . ?
C38 C39 C40 C41 2.9(5) . . . . ?
C39 C40 C41 O7 177.4(3) . . . . ?
C39 C40 C41 C36 -3.6(4) . . . . ?
C40 O5 C42 C43 -5.1(4) . . . . ?
C40 O5 C42 C47 174.3(2) . . . . ?
C41 C36 C37 C38 1.1(5) . . . . ?
C42 O5 C40 C39 81.9(3) . . . . ?
C42 O5 C40 C41 -98.5(3) . . . . ?
C42 C43 C44 C45 -0.6(5) . . . . ?
C43 C42 C47 O3 -180.0(3) . . . . ?
C43 C42 C47 C46 -1.1(4) . . . . ?
C43 C44 C45 C46 -0.6(5) . . . . ?
C44 C45 C46 C47 0.9(5) . . . . ?
C44 C45 C46 C48 -179.6(3) . . . . ?
C45 C46 C47 O3 178.8(3) . . . . ?
C45 C46 C47 C42 -0.1(4) . . . . ?
C45 C46 C48 N1 170.5(3) . . . . ?
C47 C42 C43 C44 1.5(4) . . . . ?
C47 C46 C48 N1 -10.1(5) . . . . ?
C48 N1 C9 C8 140.2(3) . . . . ?
C48 N1 C9 C10 -45.5(4) . . . . ?
C48 C46 C47 O3 -0.7(4) . . . . ?
C48 C46 C47 C42 -179.5(3) . . . . ?
